data_4337753
loop_
_publ_author_name
'Rathgeb, Anna'
'B\"ohm, Andreas'
'Novak, Maria S.'
'Gavriluta, Anatolie'
'D\"om\"ot\"or, Orsolya'
'Tommasino, Jean Bernard'
'Enyedy, Eva A.'
'Shova, Sergiu'
'Meier, Samuel'
'Jakupec, Michael A.'
'Luneau, Dominique'
'Arion, Vladimir B.'

_publ_section_title
;
 Ruthenium-Nitrosyl Complexes with Glycine, l-Alanine, l-Valine,
 l-Proline, d-Proline, l-Serine, l-Threonine, and l-Tyrosine: Synthesis,
 X-ray Diffraction Structures, Spectroscopic and Electrochemical
 Properties, and Antiproliferative Activity.
;
_journal_issue 5
_journal_name_full 'Inorganic chemistry'
_journal_page_first 2718
_journal_page_last 2729
_journal_paper_doi 10.1021/ic4031359
_journal_volume 53
_journal_year 2014
_chemical_absolute_configuration ad
_chemical_formula_moiety 'C16 H36 N, C9 H10 Cl3 N2 O4 Ru'
_chemical_formula_sum 'C25 H46 Cl3 N3 O4 Ru'
_chemical_formula_weight 660.07
_chemical_name_systematic
; 
Tetrabutylammonium trichlorido-L-tyrosinato-nitrosyl-ruthenate(III)   
;
_space_group_IT_number 19
_symmetry_cell_setting orthorhombic
_symmetry_space_group_name_Hall 'P 2ac 2ab'
_symmetry_space_group_name_H-M 'P 21 21 21'
_atom_sites_solution_hydrogens geom
_atom_sites_solution_primary direct
_atom_sites_solution_secondary difmap
_audit_creation_method SHELXL-97
_cell_angle_alpha 90.00
_cell_angle_beta 90.00
_cell_angle_gamma 90.00
_cell_formula_units_Z 4
_cell_length_a 9.9542(3)
_cell_length_b 17.1180(6)
_cell_length_c 17.8215(6)
_cell_measurement_reflns_used 9950
_cell_measurement_temperature 120(2)
_cell_measurement_theta_max 29.14
_cell_measurement_theta_min 2.29
_cell_volume 3036.71(17)
_computing_cell_refinement 'Bruker SAINT'
_computing_data_collection 'Bruker APEX2'
_computing_data_reduction 'Bruker SAINT'
_computing_molecular_graphics 'Bruker SHELXTL'
_computing_publication_material 'Bruker SHELXTL'
_computing_structure_refinement 'SHELXL-97 (Sheldrick, 2008)'
_computing_structure_solution 'SHELXS-97 (Sheldrick, 2008)'
_diffrn_ambient_temperature 120(2)
_diffrn_measured_fraction_theta_full 0.997
_diffrn_measured_fraction_theta_max 0.997
_diffrn_measurement_device_type 'Bruker X8 APEX-II CCD'
_diffrn_measurement_method '\f and \w scans'
_diffrn_radiation_monochromator graphite
_diffrn_radiation_source 'fine-focus sealed tube'
_diffrn_radiation_type MoK\a
_diffrn_radiation_wavelength 0.71073
_diffrn_reflns_av_R_equivalents 0.0547
_diffrn_reflns_av_sigmaI/netI 0.0257
_diffrn_reflns_limit_h_max 13
_diffrn_reflns_limit_h_min -13
_diffrn_reflns_limit_k_max 22
_diffrn_reflns_limit_k_min -22
_diffrn_reflns_limit_l_max 23
_diffrn_reflns_limit_l_min -23
_diffrn_reflns_number 75149
_diffrn_reflns_theta_full 28.00
_diffrn_reflns_theta_max 28.00
_diffrn_reflns_theta_min 2.29
_exptl_absorpt_coefficient_mu 0.814
_exptl_absorpt_correction_T_max 0.9452
_exptl_absorpt_correction_T_min 0.8541
_exptl_absorpt_correction_type multi-scan
_exptl_absorpt_process_details SADABS
_exptl_crystal_colour orange
_exptl_crystal_density_diffrn 1.444
_exptl_crystal_density_method 'not measured'
_exptl_crystal_description stick
_exptl_crystal_F_000 1376
_exptl_crystal_size_max 0.20
_exptl_crystal_size_mid 0.10
_exptl_crystal_size_min 0.07
_refine_diff_density_max 0.767
_refine_diff_density_min -0.545
_refine_diff_density_rms 0.072
_refine_ls_abs_structure_details 'Flack H D (1983), Acta Cryst. A39, 876-881'
_refine_ls_abs_structure_Flack 0.00(3)
_refine_ls_extinction_method none
_refine_ls_goodness_of_fit_ref 1.003
_refine_ls_hydrogen_treatment constr
_refine_ls_matrix_type full
_refine_ls_number_parameters 318
_refine_ls_number_reflns 7311
_refine_ls_number_restraints 38
_refine_ls_restrained_S_all 1.002
_refine_ls_R_factor_all 0.0362
_refine_ls_R_factor_gt 0.0318
_refine_ls_shift/su_max 0.002
_refine_ls_shift/su_mean 0.000
_refine_ls_structure_factor_coef Fsqd
_refine_ls_weighting_details 'calc w=1/[\s^2^(Fo^2^)+(0.0415P)^2^+3.3662P] where P=(Fo^2^+2Fc^2^)/3'
_refine_ls_weighting_scheme calc
_refine_ls_wR_factor_gt 0.0786
_refine_ls_wR_factor_ref 0.0816
_reflns_number_gt 6865
_reflns_number_total 7311
_reflns_threshold_expression >2sigma(I)
_cod_data_source_file ic4031359_si_002.cif
_cod_data_source_block anra067
_cod_original_sg_symbol_H-M P212121
_cod_database_code 4337753

loop_
_symmetry_equiv_pos_as_xyz
'x, y, z'
'-x+1/2, -y, z+1/2'
'-x, y+1/2, -z+1/2'
'x+1/2, -y+1/2, -z'

loop_
_atom_site_label
_atom_site_type_symbol
_atom_site_fract_x
_atom_site_fract_y
_atom_site_fract_z
_atom_site_U_iso_or_equiv
_atom_site_adp_type
_atom_site_occupancy
_atom_site_symmetry_multiplicity
_atom_site_calc_flag
_atom_site_refinement_flags
_atom_site_disorder_assembly
_atom_site_disorder_group
Ru1 Ru 0.67651(2) 0.676199(13) 0.009190(12) 0.02104(6) Uani 1 1 d . . .
Cl1 Cl 0.86361(7) 0.62995(4) -0.06078(5) 0.02962(16) Uani 1 1 d . . .
Cl3 Cl 0.74520(6) 0.80857(4) -0.00056(4) 0.02487(14) Uani 1 1 d . . .
Cl2 Cl 0.60624(8) 0.54671(4) 0.03554(5) 0.03143(17) Uani 1 1 d . . .
O1 O 0.79100(19) 0.67336(14) 0.10266(12) 0.0265(4) Uani 1 1 d . . .
O2 O 0.7990(2) 0.70823(18) 0.22238(14) 0.0434(7) Uani 1 1 d . . .
O3 O 0.5062(2) 0.68647(15) -0.12021(13) 0.0346(5) Uani 1 1 d . . .
O4 O 0.0050(2) 0.75105(18) 0.30479(16) 0.0451(7) Uani 1 1 d . . .
H4 H -0.0544 0.7398 0.2731 0.068 Uiso 1 1 calc R . .
N1 N 0.5342(2) 0.71443(15) 0.08608(14) 0.0233(5) Uani 1 1 d . . .
H1A H 0.5092 0.7647 0.0744 0.028 Uiso 1 1 calc R . .
H1B H 0.4590 0.6833 0.0828 0.028 Uiso 1 1 calc R . .
N2 N 0.5742(2) 0.68215(16) -0.06911(14) 0.0251(5) Uani 1 1 d . . .
C1 C 0.5866(3) 0.71220(18) 0.16384(18) 0.0238(6) Uani 1 1 d . . .
H1 H 0.5691 0.7641 0.1878 0.029 Uiso 1 1 calc R . .
C2 C 0.7381(3) 0.69806(19) 0.16342(19) 0.0281(7) Uani 1 1 d . . .
C3 C 0.5192(3) 0.64877(19) 0.21168(19) 0.0270(6) Uani 1 1 d . . .
H3A H 0.5137 0.5999 0.1822 0.032 Uiso 1 1 calc R . .
H3B H 0.5754 0.6384 0.2564 0.032 Uiso 1 1 calc R . .
C4 C 0.3800(3) 0.67166(19) 0.23680(16) 0.0252(6) Uani 1 1 d . . .
C5 C 0.2661(3) 0.65217(18) 0.19630(18) 0.0269(6) Uani 1 1 d . . .
H5 H 0.2747 0.6201 0.1531 0.032 Uiso 1 1 calc R . .
C6 C 0.1398(3) 0.6784(2) 0.21737(16) 0.0263(6) Uani 1 1 d . . .
H6 H 0.0634 0.6657 0.1878 0.032 Uiso 1 1 calc R . .
C7 C 0.1254(3) 0.72303(19) 0.28128(19) 0.0279(6) Uani 1 1 d . . .
C8 C 0.2373(4) 0.7423(2) 0.3234(2) 0.0404(9) Uani 1 1 d . . .
H8 H 0.2280 0.7729 0.3675 0.049 Uiso 1 1 calc R . .
C9 C 0.3637(3) 0.7164(2) 0.3007(2) 0.0343(8) Uani 1 1 d . . .
H9 H 0.4403 0.7298 0.3298 0.041 Uiso 1 1 calc R . .
N3 N 0.4291(3) 0.56329(16) 0.5386(2) 0.0392(7) Uani 1 1 d . . .
C10 C 0.3610(4) 0.5083(2) 0.4831(3) 0.0486(10) Uani 1 1 d D B .
H10A H 0.3082 0.4696 0.5120 0.058 Uiso 1 1 calc R . .
H10B H 0.4318 0.4793 0.4557 0.058 Uiso 1 1 calc R . .
C11 C 0.2673(6) 0.5463(3) 0.4250(3) 0.0713(16) Uani 1 1 d D . .
H11C H 0.1856 0.5664 0.4501 0.086 Uiso 0.40 1 calc PR A 2
H11D H 0.3134 0.5907 0.4004 0.086 Uiso 0.40 1 calc PR A 2
H11A H 0.2060 0.5828 0.4511 0.086 Uiso 0.60 1 d PR A 1
H11B H 0.3215 0.5770 0.3889 0.086 Uiso 0.60 1 d PR A 1
C12 C 0.1893(7) 0.4833(4) 0.3853(4) 0.063(2) Uiso 0.60 1 d PD B 1
H12C H 0.1114 0.5067 0.3592 0.076 Uiso 0.60 1 calc PR B 1
H12D H 0.1548 0.4454 0.4226 0.076 Uiso 0.60 1 calc PR B 1
C13 C 0.2769(11) 0.4415(6) 0.3293(5) 0.085(3) Uiso 0.60 1 d PD B 1
H13A H 0.2245 0.4006 0.3043 0.128 Uiso 0.60 1 calc PR B 1
H13B H 0.3535 0.4179 0.3553 0.128 Uiso 0.60 1 calc PR B 1
H13C H 0.3095 0.4789 0.2919 0.128 Uiso 0.60 1 calc PR B 1
C12B C 0.2291(13) 0.4861(5) 0.3672(7) 0.086(5) Uiso 0.40 1 d PD B 2
H12A H 0.2999 0.4833 0.3282 0.103 Uiso 0.40 1 calc PR B 2
H12B H 0.2222 0.4342 0.3913 0.103 Uiso 0.40 1 calc PR B 2
C13B C 0.0970(11) 0.5066(8) 0.3310(7) 0.076(4) Uiso 0.40 1 d PD B 2
H13D H 0.0721 0.4656 0.2952 0.114 Uiso 0.40 1 calc PR B 2
H13E H 0.1055 0.5565 0.3047 0.114 Uiso 0.40 1 calc PR B 2
H13F H 0.0275 0.5108 0.3698 0.114 Uiso 0.40 1 calc PR B 2
C14 C 0.5194(3) 0.62052(19) 0.4982(2) 0.0443(9) Uani 1 1 d D D .
H14A H 0.5651 0.6531 0.5364 0.053 Uiso 1 1 calc R . .
H14B H 0.4622 0.6557 0.4678 0.053 Uiso 1 1 calc R . .
C15 C 0.6276(4) 0.5850(2) 0.4463(3) 0.0585(12) Uani 1 1 d D . .
H15A H 0.6775 0.5441 0.4739 0.070 Uiso 0.60 1 calc PR C 1
H15B H 0.5835 0.5602 0.4026 0.070 Uiso 0.60 1 calc PR C 1
H15C H 0.6711 0.5388 0.4692 0.070 Uiso 0.40 1 d PR C 2
H15D H 0.5909 0.5715 0.3963 0.070 Uiso 0.40 1 d PR C 2
C16 C 0.7220(6) 0.6448(4) 0.4199(3) 0.0724(15) Uiso 0.60 1 d PD D 1
H16A H 0.7617 0.6266 0.3721 0.087 Uiso 0.60 1 calc PR D 1
H16B H 0.6706 0.6930 0.4091 0.087 Uiso 0.60 1 calc PR D 1
C17 C 0.8317(6) 0.6646(4) 0.4714(3) 0.0454(14) Uiso 0.60 1 d PD D 1
H17A H 0.8894 0.7042 0.4482 0.068 Uiso 0.60 1 calc PR D 1
H17B H 0.8847 0.6177 0.4822 0.068 Uiso 0.60 1 calc PR D 1
H17C H 0.7943 0.6852 0.5182 0.068 Uiso 0.60 1 calc PR D 1
C16B C 0.7238(10) 0.6445(3) 0.4215(8) 0.0724(15) Uiso 0.40 1 d PD D 2
H16C H 0.6791 0.6781 0.3838 0.087 Uiso 0.40 1 calc PR D 2
H16D H 0.7464 0.6780 0.4650 0.087 Uiso 0.40 1 calc PR D 2
C17B C 0.8494(9) 0.6152(8) 0.3891(8) 0.081(4) Uiso 0.40 1 d PD D 2
H17D H 0.9060 0.6594 0.3741 0.121 Uiso 0.40 1 calc PR D 2
H17E H 0.8292 0.5830 0.3450 0.121 Uiso 0.40 1 calc PR D 2
H17F H 0.8970 0.5836 0.4264 0.121 Uiso 0.40 1 calc PR D 2
C18 C 0.5092(4) 0.5114(2) 0.5926(2) 0.0370(8) Uani 1 1 d . . .
H18A H 0.4462 0.4751 0.6177 0.044 Uiso 1 1 calc R . .
H18B H 0.5730 0.4795 0.5629 0.044 Uiso 1 1 calc R . .
C19 C 0.5863(5) 0.5547(3) 0.6515(3) 0.0571(12) Uani 1 1 d D F .
H19A H 0.6559 0.5873 0.6271 0.069 Uiso 1 1 calc R . .
H19B H 0.5245 0.5900 0.6788 0.069 Uiso 1 1 calc R . .
C20 C 0.6521(7) 0.5009(3) 0.7063(3) 0.0685(16) Uani 1 1 d D . .
H20A H 0.7370 0.4812 0.6845 0.082 Uiso 0.60 1 calc PR E 1
H20B H 0.5926 0.4555 0.7154 0.082 Uiso 0.60 1 calc PR E 1
H20C H 0.5826 0.4781 0.7395 0.082 Uiso 0.40 1 d PR E 2
H20D H 0.6952 0.4575 0.6786 0.082 Uiso 0.40 1 d PR E 2
C21 C 0.6821(9) 0.5411(4) 0.7809(3) 0.0522(16) Uiso 0.60 1 d PD F 1
H21A H 0.7257 0.5039 0.8149 0.078 Uiso 0.60 1 calc PR F 1
H21B H 0.5980 0.5595 0.8034 0.078 Uiso 0.60 1 calc PR F 1
H21C H 0.7420 0.5857 0.7723 0.078 Uiso 0.60 1 calc PR F 1
C21B C 0.7559(12) 0.5428(5) 0.7548(6) 0.067(3) Uiso 0.40 1 d PD F 2
H21D H 0.7973 0.5054 0.7894 0.100 Uiso 0.40 1 calc PR F 2
H21E H 0.7118 0.5843 0.7836 0.100 Uiso 0.40 1 calc PR F 2
H21F H 0.8254 0.5657 0.7226 0.100 Uiso 0.40 1 calc PR F 2
C22 C 0.3270(4) 0.6121(2) 0.5791(3) 0.0525(11) Uani 1 1 d D H .
H22A H 0.2844 0.6475 0.5423 0.063 Uiso 1 1 calc R . .
H22B H 0.3750 0.6451 0.6161 0.063 Uiso 1 1 calc R . .
C23 C 0.2165(4) 0.5682(2) 0.6201(3) 0.0614(14) Uani 1 1 d D . .
H23C H 0.2550 0.5229 0.6471 0.074 Uiso 0.40 1 calc PR G 2
H23D H 0.1495 0.5485 0.5836 0.074 Uiso 0.40 1 calc PR G 2
H23A H 0.1800 0.5253 0.5889 0.074 Uiso 0.60 1 d PR G 1
H23B H 0.2529 0.5458 0.6671 0.074 Uiso 0.60 1 d PR G 1
C24 C 0.1034(6) 0.6271(4) 0.6424(4) 0.0537(18) Uiso 0.60 1 d PD H 1
H24C H 0.0408 0.6028 0.6787 0.064 Uiso 0.60 1 calc PR H 1
H24D H 0.1429 0.6743 0.6658 0.064 Uiso 0.60 1 calc PR H 1
C25 C 0.0277(11) 0.6493(7) 0.5686(6) 0.109(4) Uiso 0.60 1 d PD H 1
H25A H -0.0450 0.6859 0.5802 0.163 Uiso 0.60 1 calc PR H 1
H25B H -0.0099 0.6020 0.5458 0.163 Uiso 0.60 1 calc PR H 1
H25C H 0.0907 0.6738 0.5335 0.163 Uiso 0.60 1 calc PR H 1
C24B C 0.1471(10) 0.6246(4) 0.6770(7) 0.073(4) Uiso 0.40 1 d PD H 2
H24A H 0.1318 0.6763 0.6537 0.088 Uiso 0.40 1 calc PR H 2
H24B H 0.2043 0.6317 0.7220 0.088 Uiso 0.40 1 calc PR H 2
C25B C 0.0103(9) 0.5863(7) 0.6993(6) 0.060(3) Uiso 0.40 1 d PD H 2
H25D H -0.0372 0.6204 0.7346 0.090 Uiso 0.40 1 calc PR H 2
H25E H 0.0271 0.5356 0.7230 0.090 Uiso 0.40 1 calc PR H 2
H25F H -0.0446 0.5789 0.6542 0.090 Uiso 0.40 1 calc PR H 2

loop_
_atom_site_aniso_label
_atom_site_aniso_U_11
_atom_site_aniso_U_22
_atom_site_aniso_U_33
_atom_site_aniso_U_23
_atom_site_aniso_U_13
_atom_site_aniso_U_12
Ru1 0.01553(9) 0.01968(10) 0.02792(11) 0.00223(9) 0.00058(8) -0.00016(8)
Cl1 0.0240(3) 0.0240(3) 0.0408(4) -0.0008(3) 0.0093(3) 0.0006(3)
Cl3 0.0200(3) 0.0206(3) 0.0340(4) 0.0015(3) 0.0046(3) -0.0010(2)
Cl2 0.0297(4) 0.0201(3) 0.0445(4) 0.0033(3) 0.0049(3) -0.0026(3)
O1 0.0164(9) 0.0325(11) 0.0306(10) 0.0040(10) -0.0021(7) -0.0004(9)
O2 0.0251(12) 0.0727(19) 0.0323(13) 0.0023(12) -0.0070(10) -0.0102(12)
O3 0.0313(12) 0.0412(14) 0.0313(11) 0.0005(11) -0.0067(9) -0.0006(11)
O4 0.0221(11) 0.0599(18) 0.0532(17) -0.0278(14) -0.0063(11) 0.0083(12)
N1 0.0162(11) 0.0242(12) 0.0295(13) 0.0041(10) -0.0001(10) -0.0005(10)
N2 0.0222(11) 0.0224(12) 0.0306(12) 0.0011(11) 0.0026(9) -0.0011(10)
C1 0.0175(13) 0.0265(15) 0.0273(15) 0.0017(12) -0.0006(11) -0.0023(11)
C2 0.0194(13) 0.0337(17) 0.0312(16) 0.0084(12) -0.0047(12) -0.0050(12)
C3 0.0215(14) 0.0279(15) 0.0316(16) 0.0059(12) 0.0011(12) 0.0005(12)
C4 0.0225(13) 0.0254(14) 0.0276(14) 0.0062(13) 0.0034(11) -0.0004(12)
C5 0.0250(14) 0.0287(15) 0.0269(15) -0.0015(12) 0.0020(12) -0.0036(12)
C6 0.0215(13) 0.0286(14) 0.0287(14) -0.0019(14) -0.0004(10) -0.0030(13)
C7 0.0223(14) 0.0284(15) 0.0329(17) -0.0055(13) -0.0002(12) 0.0024(12)
C8 0.0295(16) 0.053(2) 0.0384(19) -0.0245(17) -0.0054(15) 0.0052(16)
C9 0.0241(15) 0.0437(19) 0.0350(18) -0.0080(15) -0.0098(13) 0.0010(14)
N3 0.0328(15) 0.0190(13) 0.066(2) -0.0031(13) -0.0055(14) -0.0017(11)
C10 0.052(2) 0.0244(16) 0.069(3) -0.0062(17) -0.010(2) -0.0067(15)
C11 0.069(3) 0.044(2) 0.100(4) 0.001(3) -0.038(3) -0.009(2)
C14 0.0453(19) 0.0243(15) 0.063(3) 0.0112(18) -0.010(2) -0.0068(13)
C15 0.050(2) 0.043(2) 0.083(3) 0.020(2) -0.005(2) -0.0072(19)
C18 0.0398(19) 0.0238(16) 0.047(2) -0.0007(15) 0.0055(16) 0.0020(14)
C19 0.076(3) 0.035(2) 0.060(3) -0.0037(19) -0.018(2) -0.001(2)
C20 0.122(5) 0.042(2) 0.041(2) -0.0050(18) -0.018(3) 0.002(3)
C22 0.0348(19) 0.0248(17) 0.098(3) -0.0169(19) -0.004(2) 0.0023(16)
C23 0.044(2) 0.038(2) 0.103(4) -0.023(2) 0.015(2) -0.0038(18)

loop_
_atom_type_symbol
_atom_type_description
_atom_type_scat_dispersion_real
_atom_type_scat_dispersion_imag
_atom_type_scat_source
C C 0.0033 0.0016 'International Tables Vol C Tables 4.2.6.8 and 6.1.1.4'
H H 0.0000 0.0000 'International Tables Vol C Tables 4.2.6.8 and 6.1.1.4'
Cl Cl 0.1484 0.1585 'International Tables Vol C Tables 4.2.6.8 and 6.1.1.4'
N N 0.0061 0.0033 'International Tables Vol C Tables 4.2.6.8 and 6.1.1.4'
O O 0.0106 0.0060 'International Tables Vol C Tables 4.2.6.8 and 6.1.1.4'
Ru Ru -1.2594 0.8363 'International Tables Vol C Tables 4.2.6.8 and 6.1.1.4'

loop_
_geom_angle_atom_site_label_1
_geom_angle_atom_site_label_2
_geom_angle_atom_site_label_3
_geom_angle
N2 Ru1 O1 177.36(11)
N2 Ru1 N1 96.44(11)
O1 Ru1 N1 81.28(9)
N2 Ru1 Cl2 92.36(9)
O1 Ru1 Cl2 88.89(7)
N1 Ru1 Cl2 87.86(7)
N2 Ru1 Cl3 93.11(9)
O1 Ru1 Cl3 85.45(7)
N1 Ru1 Cl3 86.79(7)
Cl2 Ru1 Cl3 172.74(3)
N2 Ru1 Cl1 93.30(8)
O1 Ru1 Cl1 89.00(6)
N1 Ru1 Cl1 170.25(7)
Cl2 Ru1 Cl1 91.36(3)
Cl3 Ru1 Cl1 93.09(2)
C2 O1 Ru1 117.32(18)
C7 O4 H4 109.5
C1 N1 Ru1 111.63(18)
C1 N1 H1A 109.3
Ru1 N1 H1A 109.3
C1 N1 H1B 109.3
Ru1 N1 H1B 109.3
H1A N1 H1B 108.0
O3 N2 Ru1 179.4(3)
N1 C1 C2 110.3(3)
N1 C1 C3 112.6(2)
C2 C1 C3 108.8(3)
N1 C1 H1 108.3
C2 C1 H1 108.3
C3 C1 H1 108.3
O2 C2 O1 124.8(3)
O2 C2 C1 117.5(3)
O1 C2 C1 117.7(3)
C4 C3 C1 112.5(3)
C4 C3 H3A 109.1
C1 C3 H3A 109.1
C4 C3 H3B 109.1
C1 C3 H3B 109.1
H3A C3 H3B 107.8
C9 C4 C5 117.9(3)
C9 C4 C3 119.7(3)
C5 C4 C3 122.3(3)
C4 C5 C6 121.5(3)
C4 C5 H5 119.2
C6 C5 H5 119.2
C7 C6 C5 119.8(3)
C7 C6 H6 120.1
C5 C6 H6 120.1
O4 C7 C6 122.9(3)
O4 C7 C8 117.4(3)
C6 C7 C8 119.7(3)
C7 C8 C9 119.7(3)
C7 C8 H8 120.2
C9 C8 H8 120.2
C4 C9 C8 121.3(3)
C4 C9 H9 119.3
C8 C9 H9 119.3
C22 N3 C14 105.7(3)
C22 N3 C10 110.8(3)
C14 N3 C10 110.9(3)
C22 N3 C18 111.9(3)
C14 N3 C18 111.4(3)
C10 N3 C18 106.3(3)
N3 C10 C11 116.4(3)
N3 C10 H10A 108.2
C11 C10 H10A 108.2
N3 C10 H10B 108.2
C11 C10 H10B 108.2
H10A C10 H10B 107.3
C12 C11 C12B 19.7(7)
C12 C11 C10 109.0(4)
C12B C11 C10 108.9(4)
C12 C11 H11C 92.2
C12B C11 H11C 109.9
C10 C11 H11C 109.9
C12 C11 H11D 125.6
C12B C11 H11D 109.9
C10 C11 H11D 109.9
H11C C11 H11D 108.3
C12 C11 H11A 110.9
C12B C11 H11A 126.8
C10 C11 H11A 108.9
H11C C11 H11A 20.2
H11D C11 H11A 90.5
C12 C11 H11B 110.9
C12B C11 H11B 93.2
C10 C11 H11B 109.3
H11C C11 H11B 123.9
H11D C11 H11B 18.7
H11A C11 H11B 107.9
C11 C12 C13 110.7(5)
C11 C12 H12C 109.5
C13 C12 H12C 109.5
C11 C12 H12D 109.5
C13 C12 H12D 109.5
H12C C12 H12D 108.1
C12 C13 H13A 109.5
C12 C13 H13B 109.5
H13A C13 H13B 109.5
C12 C13 H13C 109.5
H13A C13 H13C 109.5
H13B C13 H13C 109.5
C13B C12B C11 110.7(5)
C13B C12B H12A 109.5
C11 C12B H12A 109.5
C13B C12B H12B 109.5
C11 C12B H12B 109.5
H12A C12B H12B 108.1
C12B C13B H13D 109.5
C12B C13B H13E 109.5
H13D C13B H13E 109.5
C12B C13B H13F 109.5
H13D C13B H13F 109.5
H13E C13B H13F 109.5
N3 C14 C15 116.4(3)
N3 C14 H14A 108.2
C15 C14 H14A 108.2
N3 C14 H14B 108.2
C15 C14 H14B 108.2
H14A C14 H14B 107.3
C16 C15 C16B 1.3(8)
C16 C15 C14 111.4(4)
C16B C15 C14 111.3(4)
C16 C15 H15A 109.4
C16B C15 H15A 108.3
C14 C15 H15A 109.4
C16 C15 H15B 109.4
C16B C15 H15B 110.5
C14 C15 H15B 109.4
H15A C15 H15B 108.0
C16 C15 H15C 114.1
C16B C15 H15C 113.1
C14 C15 H15C 111.9
H15A C15 H15C 8.0
H15B C15 H15C 100.0
C16 C15 H15D 96.3
C16B C15 H15D 97.6
C14 C15 H15D 112.0
H15A C15 H15D 117.8
H15B C15 H15D 13.7
H15C C15 H15D 110.2
C17 C16 C15 116.0(5)
C17 C16 H16A 108.3
C15 C16 H16A 108.3
C17 C16 H16B 108.3
C15 C16 H16B 108.3
H16A C16 H16B 107.4
C16 C17 H17A 109.5
C16 C17 H17B 109.5
H17A C17 H17B 109.5
C16 C17 H17C 109.5
H17A C17 H17C 109.5
H17B C17 H17C 109.5
C17B C16B C15 116.0(5)
C17B C16B H16C 108.3
C15 C16B H16C 108.3
C17B C16B H16D 108.3
C15 C16B H16D 108.3
H16C C16B H16D 107.4
C16B C17B H17D 109.5
C16B C17B H17E 109.5
H17D C17B H17E 109.5
C16B C17B H17F 109.5
H17D C17B H17F 109.5
H17E C17B H17F 109.5
C19 C18 N3 114.8(3)
C19 C18 H18A 108.6
N3 C18 H18A 108.6
C19 C18 H18B 108.6
N3 C18 H18B 108.6
H18A C18 H18B 107.5
C20 C19 C18 112.2(4)
C20 C19 H19A 109.2
C18 C19 H19A 109.2
C20 C19 H19B 109.2
C18 C19 H19B 109.2
H19A C19 H19B 107.9
C19 C20 C21 112.1(4)
C19 C20 C21B 112.1(4)
C21 C20 C21B 33.1(6)
C19 C20 H20A 109.2
C21 C20 H20A 109.2
C21B C20 H20A 78.7
C19 C20 H20B 109.2
C21 C20 H20B 109.2
C21B C20 H20B 132.9
H20A C20 H20B 107.9
C19 C20 H20C 109.1
C21 C20 H20C 78.1
C21B C20 H20C 108.6
H20A C20 H20C 134.2
H20B C20 H20C 34.5
C19 C20 H20D 109.1
C21 C20 H20D 133.4
C21B C20 H20D 110.0
H20A C20 H20D 34.7
H20B C20 H20D 75.6
H20C C20 H20D 107.8
C20 C21 H21A 109.5
C20 C21 H21B 109.5
H21A C21 H21B 109.5
C20 C21 H21C 109.5
H21A C21 H21C 109.5
H21B C21 H21C 109.5
C20 C21B H21D 109.5
C20 C21B H21E 109.5
H21D C21B H21E 109.5
C20 C21B H21F 109.5
H21D C21B H21F 109.5
H21E C21B H21F 109.5
N3 C22 C23 116.5(3)
N3 C22 H22A 108.2
C23 C22 H22A 108.2
N3 C22 H22B 108.2
C23 C22 H22B 108.2
H22A C22 H22B 107.3
C22 C23 C24B 109.1(3)
C22 C23 C24 108.9(3)
C24B C23 C24 28.0(5)
C22 C23 H23C 109.9
C24B C23 H23C 109.9
C24 C23 H23C 131.4
C22 C23 H23D 109.9
C24B C23 H23D 109.9
C24 C23 H23D 84.4
H23C C23 H23D 108.3
C22 C23 H23A 111.3
C24B C23 H23A 131.4
C24 C23 H23A 111.0
H23C C23 H23A 80.4
H23D C23 H23A 29.8
C22 C23 H23B 109.4
C24B C23 H23B 81.5
C24 C23 H23B 107.4
H23C C23 H23B 31.1
H23D C23 H23B 132.1
H23A C23 H23B 108.8
C25 C24 C23 106.8(4)
C25 C24 H24C 110.4
C23 C24 H24C 110.4
C25 C24 H24D 110.4
C23 C24 H24D 110.4
H24C C24 H24D 108.6
C24 C25 H25A 109.5
C24 C25 H25B 109.5
H25A C25 H25B 109.5
C24 C25 H25C 109.5
H25A C25 H25C 109.5
H25B C25 H25C 109.5
C23 C24B C25B 106.9(4)
C23 C24B H24A 110.3
C25B C24B H24A 110.3
C23 C24B H24B 110.3
C25B C24B H24B 110.3
H24A C24B H24B 108.6
C24B C25B H25D 109.5
C24B C25B H25E 109.5
H25D C25B H25E 109.5
C24B C25B H25F 109.5
H25D C25B H25F 109.5
H25E C25B H25F 109.5

loop_
_geom_bond_atom_site_label_1
_geom_bond_atom_site_label_2
_geom_bond_distance
Ru1 N2 1.730(3)
Ru1 O1 2.019(2)
Ru1 N1 2.077(3)
Ru1 Cl2 2.3713(8)
Ru1 Cl3 2.3732(6)
Ru1 Cl1 2.3771(7)
O1 C2 1.276(4)
O2 C2 1.225(4)
O3 N2 1.137(3)
O4 C7 1.357(4)
O4 H4 0.8400
N1 C1 1.481(4)
N1 H1A 0.9200
N1 H1B 0.9200
C1 C2 1.527(4)
C1 C3 1.535(4)
C1 H1 1.0000
C3 C4 1.508(4)
C3 H3A 0.9900
C3 H3B 0.9900
C4 C9 1.382(5)
C4 C5 1.384(4)
C5 C6 1.387(4)
C5 H5 0.9500
C6 C7 1.379(4)
C6 H6 0.9500
C7 C8 1.382(5)
C8 C9 1.394(5)
C8 H8 0.9500
C9 H9 0.9500
N3 C22 1.501(5)
N3 C14 1.511(4)
N3 C10 1.525(5)
N3 C18 1.533(5)
C10 C11 1.538(6)
C10 H10A 0.9900
C10 H10B 0.9900
C11 C12 1.505(6)
C11 C12B 1.506(6)
C11 H11C 0.9900
C11 H11D 0.9900
C11 H11A 0.9899
C11 H11B 0.9901
C12 C13 1.506(6)
C12 H12C 0.9900
C12 H12D 0.9900
C13 H13A 0.9800
C13 H13B 0.9800
C13 H13C 0.9800
C12B C13B 1.505(6)
C12B H12A 0.9900
C12B H12B 0.9900
C13B H13D 0.9800
C13B H13E 0.9800
C13B H13F 0.9800
C14 C15 1.544(6)
C14 H14A 0.9900
C14 H14B 0.9900
C15 C16 1.467(5)
C15 C16B 1.467(5)
C15 H15A 0.9900
C15 H15B 0.9900
C15 H15C 0.9900
C15 H15D 0.9902
C16 C17 1.466(5)
C16 H16A 0.9900
C16 H16B 0.9900
C17 H17A 0.9800
C17 H17B 0.9800
C17 H17C 0.9800
C16B C17B 1.466(5)
C16B H16C 0.9900
C16B H16D 0.9900
C17B H17D 0.9800
C17B H17E 0.9800
C17B H17F 0.9800
C18 C19 1.499(6)
C18 H18A 0.9900
C18 H18B 0.9900
C19 C20 1.493(6)
C19 H19A 0.9900
C19 H19B 0.9900
C20 C21 1.527(7)
C20 C21B 1.527(7)
C20 H20A 0.9900
C20 H20B 0.9900
C20 H20C 0.9901
C20 H20D 0.9901
C21 H21A 0.9800
C21 H21B 0.9800
C21 H21C 0.9800
C21B H21D 0.9800
C21B H21E 0.9800
C21B H21F 0.9800
C22 C23 1.519(5)
C22 H22A 0.9900
C22 H22B 0.9900
C23 C24B 1.562(5)
C23 C24 1.563(5)
C23 H23C 0.9900
C23 H23D 0.9900
C23 H23A 0.9899
C23 H23B 0.9900
C24 C25 1.563(5)
C24 H24C 0.9900
C24 H24D 0.9900
C25 H25A 0.9800
C25 H25B 0.9800
C25 H25C 0.9800
C24B C25B 1.563(5)
C24B H24A 0.9900
C24B H24B 0.9900
C25B H25D 0.9800
C25B H25E 0.9800
C25B H25F 0.9800

loop_
_geom_torsion_atom_site_label_1
_geom_torsion_atom_site_label_2
_geom_torsion_atom_site_label_3
_geom_torsion_atom_site_label_4
_geom_torsion
N2 Ru1 O1 C2 26(2)
N1 Ru1 O1 C2 -3.9(2)
Cl2 Ru1 O1 C2 -91.9(2)
Cl3 Ru1 O1 C2 83.6(2)
Cl1 Ru1 O1 C2 176.8(2)
N2 Ru1 N1 C1 176.5(2)
O1 Ru1 N1 C1 -4.9(2)
Cl2 Ru1 N1 C1 84.34(19)
Cl3 Ru1 N1 C1 -90.75(19)
Cl1 Ru1 N1 C1 -1.2(6)
O1 Ru1 N2 O3 -16(30)
N1 Ru1 N2 O3 14(29)
Cl2 Ru1 N2 O3 102(29)
Cl3 Ru1 N2 O3 -73(29)
Cl1 Ru1 N2 O3 -166(100)
Ru1 N1 C1 C2 11.3(3)
Ru1 N1 C1 C3 -110.5(2)
Ru1 O1 C2 O2 -171.3(3)
Ru1 O1 C2 C1 11.8(4)
N1 C1 C2 O2 167.6(3)
C3 C1 C2 O2 -68.5(4)
N1 C1 C2 O1 -15.3(4)
C3 C1 C2 O1 108.6(3)
N1 C1 C3 C4 -76.5(3)
C2 C1 C3 C4 160.9(3)
C1 C3 C4 C9 -84.8(4)
C1 C3 C4 C5 92.5(4)
C9 C4 C5 C6 2.0(5)
C3 C4 C5 C6 -175.3(3)
C4 C5 C6 C7 -2.0(5)
C5 C6 C7 O4 179.5(3)
C5 C6 C7 C8 1.0(5)
O4 C7 C8 C9 -178.6(4)
C6 C7 C8 C9 0.0(6)
C5 C4 C9 C8 -1.0(5)
C3 C4 C9 C8 176.4(3)
C7 C8 C9 C4 0.0(6)
C22 N3 C10 C11 55.0(5)
C14 N3 C10 C11 -62.0(5)
C18 N3 C10 C11 176.7(4)
N3 C10 C11 C12 -169.2(4)
N3 C10 C11 C12B 170.0(8)
C12B C11 C12 C13 17.6(8)
C10 C11 C12 C13 -75.6(8)
C12 C11 C12B C13B 61.3(10)
C10 C11 C12B C13B 154.9(9)
C22 N3 C14 C15 -175.1(4)
C10 N3 C14 C15 -55.0(4)
C18 N3 C14 C15 63.1(4)
N3 C14 C15 C16 -170.9(4)
N3 C14 C15 C16B -169.5(8)
C16B C15 C16 C17 -3(4)
C14 C15 C16 C17 82.7(6)
C16 C15 C16B C17B -101(4)
C14 C15 C16B C17B 164.4(11)
C22 N3 C18 C19 -59.9(4)
C14 N3 C18 C19 58.2(5)
C10 N3 C18 C19 179.1(4)
N3 C18 C19 C20 174.9(4)
C18 C19 C20 C21 -157.5(5)
C18 C19 C20 C21B 166.7(7)
C14 N3 C22 C23 175.6(4)
C10 N3 C22 C23 55.4(5)
C18 N3 C22 C23 -63.0(5)
N3 C22 C23 C24B 163.4(7)
N3 C22 C23 C24 -166.9(4)
C22 C23 C24 C25 72.7(8)
C24B C23 C24 C25 167.9(8)
C22 C23 C24B C25B 163.2(8)
C24 C23 C24B C25B 68.5(9)
